data_2236208
loop_
_publ_author_name
'Kloubert, Tobias'
'Kretschmer, Robert'
'G\"orls, Helmar'
'Westerhausen, Matthias'

_publ_section_title
;
 [1-Methoxy-3-(pyridin-2-yl)indolizin-2-yl](pyridin-2-yl)methanone
;
_journal_coeditor_code GG2090
_journal_issue 9
_journal_name_full 'Acta Crystallographica Section E'
_journal_page_first o2631
_journal_page_last o2632
_journal_paper_doi 10.1107/S160053681203396X
_journal_volume 68
_journal_year 2012
_chemical_formula_iupac 'C20 H15 N3 O2'
_chemical_formula_moiety 'C20 H15 N3 O2'
_chemical_formula_sum 'C20 H15 N3 O2'
_chemical_formula_weight 329.35
_chemical_name_systematic
;
[1-Methoxy-3-(pyridin-2-yl)indolizin-2-yl](pyridin-2-yl)methanone
;
_space_group_IT_number 15
_symmetry_cell_setting monoclinic
_symmetry_space_group_name_Hall '-C 2yc'
_symmetry_space_group_name_H-M 'C 1 2/c 1'
_atom_sites_solution_hydrogens geom
_atom_sites_solution_primary direct
_atom_sites_solution_secondary difmap
_audit_creation_method SHELXL-97
_cell_angle_alpha 90.00
_cell_angle_beta 107.070(4)
_cell_angle_gamma 90.00
_cell_formula_units_Z 8
_cell_length_a 25.822(2)
_cell_length_b 11.4406(9)
_cell_length_c 11.3602(7)
_cell_measurement_reflns_used 10598
_cell_measurement_temperature 183(2)
_cell_measurement_theta_max 27.46
_cell_measurement_theta_min 1.65
_cell_volume 3208.2(4)
_computing_cell_refinement 'DENZO (Otwinowski, Minor, 1997)'
_computing_data_collection 'COLLECT (Nonius, 1998)'
_computing_data_reduction 'DENZO (Otwinowski, Minor, 1997)'
_computing_molecular_graphics 'SHELXTL/PC (Sheldrick, 2008)'
_computing_publication_material 'SHELXL97 (Sheldrick, 2008)'
_computing_structure_refinement 'SHELXL97 (Sheldrick, 2008)'
_computing_structure_solution 'SHELXS97 (Sheldrick, 2008)'
_diffrn_ambient_temperature 183(2)
_diffrn_measured_fraction_theta_full 0.998
_diffrn_measured_fraction_theta_max 0.998
_diffrn_measurement_device_type 'Nonius KappaCCD'
_diffrn_measurement_method 'phi- + omega-scan'
_diffrn_radiation_monochromator graphite
_diffrn_radiation_source 'fine-focus sealed tube'
_diffrn_radiation_type MoK\a
_diffrn_radiation_wavelength 0.71073
_diffrn_reflns_av_R_equivalents 0.0700
_diffrn_reflns_av_sigmaI/netI 0.0770
_diffrn_reflns_limit_h_max 33
_diffrn_reflns_limit_h_min -29
_diffrn_reflns_limit_k_max 14
_diffrn_reflns_limit_k_min -14
_diffrn_reflns_limit_l_max 13
_diffrn_reflns_limit_l_min -14
_diffrn_reflns_number 10598
_diffrn_reflns_theta_full 27.46
_diffrn_reflns_theta_max 27.46
_diffrn_reflns_theta_min 1.65
_exptl_absorpt_coefficient_mu 0.091
_exptl_absorpt_correction_type none
_exptl_crystal_colour brown
_exptl_crystal_density_diffrn 1.364
_exptl_crystal_density_method 'not measured'
_exptl_crystal_description prism
_exptl_crystal_F_000 1376
_exptl_crystal_size_max 0.05
_exptl_crystal_size_mid 0.05
_exptl_crystal_size_min 0.05
_refine_diff_density_max 0.223
_refine_diff_density_min -0.276
_refine_ls_extinction_method none
_refine_ls_goodness_of_fit_ref 1.027
_refine_ls_hydrogen_treatment mixed
_refine_ls_matrix_type full
_refine_ls_number_parameters 275
_refine_ls_number_reflns 3667
_refine_ls_number_restraints 0
_refine_ls_restrained_S_all 1.027
_refine_ls_R_factor_all 0.1155
_refine_ls_R_factor_gt 0.0541
_refine_ls_shift/su_max 0.000
_refine_ls_shift/su_mean 0.000
_refine_ls_structure_factor_coef Fsqd
_refine_ls_weighting_details 'w=1/[\s^2^(Fo^2^)+(0.0651P)^2^] where P=(Fo^2^+2Fc^2^)/3'
_refine_ls_weighting_scheme calc
_refine_ls_wR_factor_gt 0.1158
_refine_ls_wR_factor_ref 0.1324
_reflns_number_gt 2207
_reflns_number_total 3667
_reflns_threshold_expression I>2\s(I)
_cod_data_source_file gg2090.cif
_cod_data_source_block I
_cod_original_sg_symbol_H-M 'C 2/c'
_cod_database_code 2236208
_cod_database_fobs_code 2236208

loop_
_symmetry_equiv_pos_as_xyz
'x, y, z'
'-x, y, -z+1/2'
'x+1/2, y+1/2, z'
'-x+1/2, y+1/2, -z+1/2'
'-x, -y, -z'
'x, -y, z-1/2'
'-x+1/2, -y+1/2, -z'
'x+1/2, -y+1/2, z-1/2'

loop_
_atom_site_type_symbol
_atom_site_label
_atom_site_fract_x
_atom_site_fract_y
_atom_site_fract_z
_atom_site_U_iso_or_equiv
_atom_site_adp_type
_atom_site_calc_flag
_atom_site_refinement_flags
_atom_site_occupancy
_atom_site_symmetry_multiplicity
O O1 0.04698(6) 0.09288(12) 0.06993(13) 0.0364(4) Uani d . 1 1
O O2 0.12184(6) 0.12783(12) 0.35467(12) 0.0383(4) Uani d . 1 1
N N1 0.15233(6) 0.26387(13) 0.01130(13) 0.0259(4) Uani d . 1 1
N N2 0.22178(7) 0.32179(13) 0.33083(14) 0.0285(4) Uani d . 1 1
N N3 0.08352(7) 0.41960(14) 0.28790(15) 0.0348(4) Uani d . 1 1
C C1 0.18167(9) 0.29453(18) -0.06859(18) 0.0315(5) Uani d . 1 1
H H1 0.2132(10) 0.3465(18) -0.0350(19) 0.042(6) Uiso d . 1 1
C C2 0.16708(9) 0.25249(19) -0.18445(19) 0.0365(5) Uani d . 1 1
H H2 0.1893(9) 0.2805(18) -0.238(2) 0.042(6) Uiso d . 1 1
C C3 0.12207(10) 0.17639(19) -0.22799(19) 0.0381(5) Uani d . 1 1
H H3 0.1124(9) 0.1416(18) -0.313(2) 0.039(6) Uiso d . 1 1
C C4 0.09303(9) 0.14572(17) -0.15113(17) 0.0328(5) Uani d . 1 1
H H4 0.0638(9) 0.0923(18) -0.1749(18) 0.032(6) Uiso d . 1 1
C C5 0.10777(8) 0.18737(16) -0.02876(17) 0.0272(4) Uani d . 1 1
C C6 0.08989(8) 0.16467(15) 0.07313(17) 0.0276(4) Uani d . 1 1
C C7 0.12235(8) 0.22698(15) 0.17367(16) 0.0254(4) Uani d . 1 1
C C8 0.16079(8) 0.28941(15) 0.13492(16) 0.0248(4) Uani d . 1 1
C C9 0.20472(8) 0.35985(16) 0.21281(16) 0.0265(4) Uani d . 1 1
C C10 0.22672(9) 0.45894(18) 0.17435(19) 0.0323(5) Uani d . 1 1
H H10 0.2123(9) 0.4926(19) 0.095(2) 0.041(6) Uiso d . 1 1
C C11 0.26848(9) 0.51716(19) 0.2576(2) 0.0388(5) Uani d . 1 1
H H11 0.2828(9) 0.5875(19) 0.2335(19) 0.045(6) Uiso d . 1 1
C C12 0.28677(9) 0.47791(19) 0.3779(2) 0.0383(5) Uani d . 1 1
H H12 0.3157(10) 0.513(2) 0.442(2) 0.060(7) Uiso d . 1 1
C C13 0.26168(8) 0.38150(18) 0.40973(18) 0.0328(5) Uani d . 1 1
H H13 0.2725(8) 0.3486(16) 0.4960(19) 0.033(5) Uiso d . 1 1
C C14 0.11818(8) 0.22114(17) 0.30094(17) 0.0270(4) Uani d . 1 1
C C15 0.10492(8) 0.32971(16) 0.36106(16) 0.0271(4) Uani d . 1 1
C C16 0.11300(9) 0.3300(2) 0.48702(19) 0.0372(5) Uani d . 1 1
H H16 0.1298(9) 0.2654(18) 0.5342(18) 0.031(5) Uiso d . 1 1
C C17 0.09646(10) 0.4251(2) 0.5409(2) 0.0424(6) Uani d . 1 1
H H17 0.1002(10) 0.425(2) 0.629(2) 0.053(7) Uiso d . 1 1
C C18 0.07292(9) 0.5171(2) 0.4673(2) 0.0404(6) Uani d . 1 1
H H18 0.0603(9) 0.5834(19) 0.500(2) 0.045(6) Uiso d . 1 1
C C19 0.06806(10) 0.5113(2) 0.3431(2) 0.0423(6) Uani d . 1 1
H H19 0.0544(10) 0.576(2) 0.290(2) 0.056(7) Uiso d . 1 1
C C20 -0.00098(11) 0.1550(2) 0.0648(3) 0.0683(8) Uani d . 1 1
H H20C -0.0300 0.0995 0.0643 0.102 Uiso calc R 1 1
H H20B -0.0117 0.2023 -0.0104 0.102 Uiso calc R 1 1
H H20A 0.0055 0.2061 0.1369 0.102 Uiso calc R 1 1

loop_
_atom_site_aniso_label
_atom_site_aniso_U_11
_atom_site_aniso_U_22
_atom_site_aniso_U_33
_atom_site_aniso_U_12
_atom_site_aniso_U_13
_atom_site_aniso_U_23
O1 0.0330(9) 0.0298(8) 0.0470(9) -0.0081(6) 0.0125(7) -0.0046(6)
O2 0.0521(10) 0.0285(8) 0.0367(8) -0.0005(7) 0.0169(7) 0.0041(6)
N1 0.0272(9) 0.0271(9) 0.0239(8) 0.0024(7) 0.0082(7) 0.0018(7)
N2 0.0298(10) 0.0293(8) 0.0260(8) -0.0013(7) 0.0074(7) -0.0022(7)
N3 0.0443(11) 0.0292(9) 0.0332(9) 0.0047(8) 0.0151(8) 0.0022(8)
C1 0.0309(12) 0.0356(12) 0.0302(11) 0.0044(10) 0.0123(9) 0.0043(9)
C2 0.0423(13) 0.0419(13) 0.0286(11) 0.0085(10) 0.0154(10) 0.0058(10)
C3 0.0507(15) 0.0377(12) 0.0248(11) 0.0066(11) 0.0091(10) -0.0013(9)
C4 0.0414(14) 0.0261(11) 0.0272(11) 0.0018(10) 0.0042(9) -0.0014(9)
C5 0.0292(11) 0.0221(9) 0.0290(10) 0.0023(8) 0.0067(8) -0.0016(8)
C6 0.0280(11) 0.0221(10) 0.0326(10) 0.0002(8) 0.0087(8) -0.0015(8)
C7 0.0273(11) 0.0215(9) 0.0272(10) 0.0026(8) 0.0079(8) 0.0003(8)
C8 0.0279(11) 0.0203(9) 0.0255(9) 0.0010(8) 0.0068(8) -0.0004(8)
C9 0.0289(11) 0.0256(10) 0.0266(10) 0.0021(8) 0.0105(8) -0.0015(8)
C10 0.0352(12) 0.0305(11) 0.0325(11) -0.0017(9) 0.0119(9) 0.0029(9)
C11 0.0369(13) 0.0300(11) 0.0514(14) -0.0090(10) 0.0159(10) -0.0018(10)
C12 0.0356(13) 0.0374(12) 0.0399(12) -0.0067(10) 0.0080(10) -0.0084(10)
C13 0.0347(13) 0.0337(11) 0.0289(11) -0.0004(9) 0.0076(9) -0.0032(9)
C14 0.0263(11) 0.0260(10) 0.0282(10) -0.0023(8) 0.0070(8) 0.0019(8)
C15 0.0280(11) 0.0258(10) 0.0297(10) -0.0048(8) 0.0119(8) -0.0003(8)
C16 0.0452(14) 0.0382(12) 0.0295(11) -0.0028(11) 0.0129(10) 0.0017(10)
C17 0.0554(16) 0.0420(13) 0.0342(12) -0.0089(11) 0.0199(11) -0.0096(11)
C18 0.0443(14) 0.0343(12) 0.0492(14) -0.0100(11) 0.0241(11) -0.0168(11)
C19 0.0497(15) 0.0322(12) 0.0485(14) 0.0073(11) 0.0202(11) 0.0026(11)
C20 0.0404(16) 0.0635(18) 0.109(2) -0.0123(14) 0.0349(15) -0.0344(16)

loop_
_atom_type_symbol
_atom_type_description
_atom_type_scat_dispersion_real
_atom_type_scat_dispersion_imag
_atom_type_scat_source
C C 0.0033 0.0016 'International Tables Vol C Tables 4.2.6.8 and 6.1.1.4'
H H 0.0000 0.0000 'International Tables Vol C Tables 4.2.6.8 and 6.1.1.4'
N N 0.0061 0.0033 'International Tables Vol C Tables 4.2.6.8 and 6.1.1.4'
O O 0.0106 0.0060 'International Tables Vol C Tables 4.2.6.8 and 6.1.1.4'

loop_
_geom_angle_atom_site_label_1
_geom_angle_atom_site_label_2
_geom_angle_atom_site_label_3
_geom_angle
C6 O1 C20 113.04(16)
C1 N1 C8 130.92(17)
C1 N1 C5 119.75(16)
C8 N1 C5 109.17(15)
C13 N2 C9 117.51(17)
C15 N3 C19 115.91(17)
C2 C1 N1 119.9(2)
C2 C1 H1 123.6(12)
N1 C1 H1 116.4(12)
C1 C2 C3 121.7(2)
C1 C2 H2 115.6(12)
C3 C2 H2 122.7(12)
C4 C3 C2 119.1(2)
C4 C3 H3 119.4(12)
C2 C3 H3 121.5(12)
C3 C4 C5 120.5(2)
C3 C4 H4 122.0(12)
C5 C4 H4 117.4(12)
C6 C5 N1 106.62(15)
C6 C5 C4 134.18(19)
N1 C5 C4 119.05(18)
O1 C6 C5 123.57(16)
O1 C6 C7 127.84(17)
C5 C6 C7 108.59(17)
C8 C7 C6 108.36(16)
C8 C7 C14 126.37(16)
C6 C7 C14 125.17(17)
N1 C8 C7 107.24(15)
N1 C8 C9 126.40(17)
C7 C8 C9 126.14(16)
N2 C9 C10 121.83(17)
N2 C9 C8 113.07(16)
C10 C9 C8 125.07(17)
C11 C10 C9 119.08(19)
C11 C10 H10 117.7(13)
C9 C10 H10 122.9(13)
C10 C11 C12 119.5(2)
C10 C11 H11 119.9(13)
C12 C11 H11 120.4(13)
C13 C12 C11 117.9(2)
C13 C12 H12 116.9(14)
C11 C12 H12 125.2(14)
N2 C13 C12 124.12(19)
N2 C13 H13 113.5(11)
C12 C13 H13 122.3(11)
O2 C14 C7 120.69(17)
O2 C14 C15 119.34(17)
C7 C14 C15 119.79(16)
N3 C15 C16 123.41(18)
N3 C15 C14 117.44(16)
C16 C15 C14 119.08(18)
C17 C16 C15 119.3(2)
C17 C16 H16 121.3(12)
C15 C16 H16 119.4(12)
C18 C17 C16 118.4(2)
C18 C17 H17 120.9(14)
C16 C17 H17 120.6(14)
C17 C18 C19 118.5(2)
C17 C18 H18 121.3(13)
C19 C18 H18 120.2(13)
N3 C19 C18 124.4(2)
N3 C19 H19 115.0(14)
C18 C19 H19 120.6(14)
O1 C20 H20C 109.5
O1 C20 H20B 109.5
H20C C20 H20B 109.5
O1 C20 H20A 109.5
H20C C20 H20A 109.5
H20B C20 H20A 109.5

loop_
_geom_bond_atom_site_label_1
_geom_bond_atom_site_label_2
_geom_bond_distance
O1 C6 1.371(2)
O1 C20 1.414(3)
O2 C14 1.220(2)
N1 C1 1.387(2)
N1 C8 1.387(2)
N1 C5 1.411(2)
N2 C13 1.338(2)
N2 C9 1.354(2)
N3 C15 1.336(2)
N3 C19 1.341(3)
C1 C2 1.347(3)
C1 H1 0.99(2)
C2 C3 1.420(3)
C2 H2 1.00(2)
C3 C4 1.353(3)
C3 H3 1.01(2)
C4 C5 1.412(3)
C4 H4 0.95(2)
C5 C6 1.391(3)
C6 C7 1.398(3)
C7 C8 1.395(3)
C7 C14 1.483(3)
C8 C9 1.459(3)
C9 C10 1.395(3)
C10 C11 1.379(3)
C10 H10 0.95(2)
C11 C12 1.383(3)
C11 H11 0.96(2)
C12 C13 1.380(3)
C12 H12 0.97(2)
C13 H13 1.01(2)
C14 C15 1.505(3)
C15 C16 1.384(3)
C16 C17 1.376(3)
C16 H16 0.94(2)
C17 C18 1.371(3)
C17 H17 0.98(2)
C18 C19 1.382(3)
C18 H18 0.94(2)
C19 H19 0.96(3)
C20 H20C 0.9800
C20 H20B 0.9800
C20 H20A 0.9800

loop_
_cod_related_entry_id
_cod_related_entry_database
_cod_related_entry_code
1 ChemSpider 30658059
